data_7102795
loop_
_publ_author_name
'Manner, Virginia W.'
'Markle, Todd F.'
'Freudenthal, John H.'
'Roth, Justine P.'
'Mayer, James M.'

_publ_section_title
;
 The first crystal structure of a monomeric phenoxyl radical:
 2,4,6-tri-tert-butylphenoxyl radical
;
_journal_coden_ASTM CHCOFS
_journal_issue 2
_journal_name_full
;
 Chemical Communications (Cambridge, United Kingdom)
;
_journal_page_first 256
_journal_page_last 258
_journal_paper_doi 10.1039/b712872j
_journal_year 2008
_chemical_formula_moiety 'C18 H29 O1'
_chemical_formula_sum 'C18 H29 O'
_chemical_formula_weight 261.41
_chemical_name_common tBu3PhO
_chemical_name_systematic tBu3PhO
_space_group_IT_number 15
_symmetry_cell_setting monoclinic
_symmetry_Int_Tables_number 15
_symmetry_space_group_name_Hall '-C 2yc'
_symmetry_space_group_name_H-M 'C 1 2/c 1'
_atom_sites_solution_hydrogens geom
_atom_sites_solution_primary direct
_atom_sites_solution_secondary difmap
_audit_creation_method SHELXL-97
_cell_angle_alpha 90.00
_cell_angle_beta 94.948(3)
_cell_angle_gamma 90.00
_cell_formula_units_Z 4
_cell_length_a 15.6814(7)
_cell_length_b 9.5268(5)
_cell_length_c 11.3995(5)
_cell_measurement_reflns_used 84
_cell_measurement_temperature 130(2)
_cell_volume 1696.58(14)
_computing_cell_refinement 'HKL Scalepack (Otwinowski & Minor 1997)'
_computing_data_collection KappaCCD
_computing_data_reduction 'HKL Scalepack (Otwinowski & Minor 1997)'
_computing_molecular_graphics 'maXus, Zortep'
_computing_publication_material 'SHELXL-97 (Sheldrick, 1997)'
_computing_structure_refinement 'SHELXL-97 (Sheldrick, 1997)'
_computing_structure_solution 'SHELXL-97 (Sheldrick, 1997)'
_diffrn_ambient_temperature 130(2)
_diffrn_measured_fraction_theta_full 0.993
_diffrn_measured_fraction_theta_max 0.950
_diffrn_measurement_device_type 'Nonius KappaCCD'
_diffrn_measurement_method '\f and \w scans'
_diffrn_radiation_monochromator graphite
_diffrn_radiation_source 'fine-focus sealed tube'
_diffrn_radiation_type MoK\a
_diffrn_radiation_wavelength 0.71073
_diffrn_reflns_av_R_equivalents 0.0780
_diffrn_reflns_av_sigmaI/netI 0.0817
_diffrn_reflns_limit_h_max 20
_diffrn_reflns_limit_h_min -20
_diffrn_reflns_limit_k_max 12
_diffrn_reflns_limit_k_min -12
_diffrn_reflns_limit_l_max 15
_diffrn_reflns_limit_l_min -15
_diffrn_reflns_number 3809
_diffrn_reflns_theta_full 25.00
_diffrn_reflns_theta_max 28.47
_diffrn_reflns_theta_min 2.50
_exptl_absorpt_coefficient_mu 0.061
_exptl_absorpt_correction_T_max 0.9940
_exptl_absorpt_correction_T_min 0.9940
_exptl_absorpt_correction_type multi-scan
_exptl_absorpt_process_details HKL2000
_exptl_crystal_colour blue
_exptl_crystal_density_diffrn 1.023
_exptl_crystal_density_method 'not measured'
_exptl_crystal_description cut-block
_exptl_crystal_F_000 580
_exptl_crystal_size_max 0.10
_exptl_crystal_size_mid 0.10
_exptl_crystal_size_min 0.10
_refine_diff_density_max 0.389
_refine_diff_density_min -0.200
_refine_diff_density_rms 0.047
_refine_ls_extinction_method none
_refine_ls_goodness_of_fit_ref 0.985
_refine_ls_hydrogen_treatment constr
_refine_ls_matrix_type full
_refine_ls_number_parameters 105
_refine_ls_number_reflns 2037
_refine_ls_number_restraints 0
_refine_ls_restrained_S_all 0.985
_refine_ls_R_factor_all 0.0899
_refine_ls_R_factor_gt 0.0569
_refine_ls_shift/su_max 0.000
_refine_ls_shift/su_mean 0.000
_refine_ls_structure_factor_coef Fsqd
_refine_ls_weighting_details 'calc w=1/[\s^2^(Fo^2^)+(0.1000P)^2^+0.0000P] where P=(Fo^2^+2Fc^2^)/3'
_refine_ls_weighting_scheme calc
_refine_ls_wR_factor_gt 0.1471
_refine_ls_wR_factor_ref 0.1675
_reflns_number_gt 1322
_reflns_number_total 2037
_reflns_threshold_expression >2sigma(I)
_cod_data_source_file b712872j.txt
_cod_data_source_block shelxl
_cod_depositor_comments
;
The following automatic conversions were performed:
'_symmetry_cell_setting' value 'Monoclinic' changed to 'monoclinic'
according to '/home/saulius/struct/CIF-dictionaries/cif_core.dic'
dictionary named 'cif_core.dic' version 2.4.1 from 2010-06-29.

Automatic conversion script
Id: cif_fix_enum 1527 2010-12-29 10:47:43Z saulius 
;
_cod_original_sg_symbol_Hall '-c 2yc'
_cod_original_sg_symbol_H-M 'c 2/c'
_cod_database_code 7102795

loop_
_symmetry_equiv_pos_as_xyz
'x, y, z'
'-x, y, -z+1/2'
'x+1/2, y+1/2, z'
'-x+1/2, y+1/2, -z+1/2'
'-x, -y, -z'
'x, -y, z-1/2'
'-x+1/2, -y+1/2, -z'
'x+1/2, -y+1/2, z-1/2'

loop_
_atom_site_label
_atom_site_type_symbol
_atom_site_fract_x
_atom_site_fract_y
_atom_site_fract_z
_atom_site_U_iso_or_equiv
_atom_site_adp_type
_atom_site_occupancy
_atom_site_symmetry_multiplicity
_atom_site_calc_flag
_atom_site_refinement_flags
_atom_site_disorder_assembly
_atom_site_disorder_group
O1 O 0.5000 0.67893(12) 0.2500 0.0328(4) Uani 1 2 d S . .
C1 C 0.5000 0.54818(17) 0.2500 0.0220(4) Uani 1 2 d S . .
C2 C 0.42877(7) 0.46929(13) 0.18881(8) 0.0232(3) Uani 1 1 d . . .
C3 C 0.43190(7) 0.32591(14) 0.19180(9) 0.0282(3) Uani 1 1 d . . .
H3 H 0.3858 0.2749 0.1526 0.034 Uiso 1 1 d R . .
C4 C 0.5000 0.25016(18) 0.2500 0.0305(4) Uani 1 2 d S . .
C5 C 0.35449(7) 0.54916(14) 0.12425(9) 0.0294(4) Uani 1 1 d . . .
C6 C 0.38758(8) 0.63787(18) 0.02485(10) 0.0427(4) Uani 1 1 d . . .
H6A H 0.4297 0.7059 0.0585 0.051 Uiso 1 1 d R . .
H6B H 0.3396 0.6879 -0.0172 0.051 Uiso 1 1 d R . .
H6C H 0.4145 0.5762 -0.0301 0.051 Uiso 1 1 d R . .
C7 C 0.31156(8) 0.64391(15) 0.21128(11) 0.0370(4) Uani 1 1 d . . .
H7A H 0.2914 0.5863 0.2746 0.044 Uiso 1 1 d R . .
H7B H 0.2629 0.6928 0.1699 0.044 Uiso 1 1 d R . .
H7C H 0.3531 0.7129 0.2449 0.044 Uiso 1 1 d R . .
C8 C 0.28582(9) 0.44985(16) 0.06828(12) 0.0447(4) Uani 1 1 d . . .
H8A H 0.3116 0.3866 0.0135 0.054 Uiso 1 1 d R . .
H8B H 0.2403 0.5047 0.0255 0.054 Uiso 1 1 d R . .
H8C H 0.2617 0.3947 0.1300 0.054 Uiso 1 1 d R . .
C9 C 0.5000 0.09011(19) 0.2500 0.0396(5) Uani 1 2 d S . .
C10 C 0.4826(3) 0.0352(3) 0.3601(3) 0.0471(8) Uani 0.50 1 d P A -2
H10A H 0.4796 -0.0674 0.3554 0.071 Uiso 0.50 1 calc PR A -2
H10B H 0.4278 0.0722 0.3819 0.071 Uiso 0.50 1 calc PR A -2
H10C H 0.5283 0.0627 0.4198 0.071 Uiso 0.50 1 calc PR A -2
C11 C 0.41658(17) 0.0323(3) 0.1552(3) 0.0382(6) Uani 0.50 1 d P A -2
H11A H 0.4213 -0.0695 0.1448 0.057 Uiso 0.50 1 calc PR A -2
H11B H 0.4185 0.0790 0.0789 0.057 Uiso 0.50 1 calc PR A -2
H11C H 0.3623 0.0542 0.1878 0.057 Uiso 0.50 1 calc PR A -2
C12 C 0.57442(18) 0.0355(3) 0.1909(3) 0.0368(7) Uani 0.50 1 d P A -2
H12A H 0.6276 0.0598 0.2379 0.055 Uiso 0.50 1 calc PR A -2
H12B H 0.5746 0.0775 0.1125 0.055 Uiso 0.50 1 calc PR A -2
H12C H 0.5700 -0.0668 0.1835 0.055 Uiso 0.50 1 calc PR A -2

loop_
_atom_site_aniso_label
_atom_site_aniso_U_11
_atom_site_aniso_U_22
_atom_site_aniso_U_33
_atom_site_aniso_U_23
_atom_site_aniso_U_13
_atom_site_aniso_U_12
O1 0.0281(7) 0.0197(7) 0.0492(7) 0.000 -0.0045(5) 0.000
C1 0.0227(8) 0.0204(9) 0.0233(8) 0.000 0.0041(6) 0.000
C2 0.0237(6) 0.0252(8) 0.0208(6) -0.0002(4) 0.0031(4) -0.0033(5)
C3 0.0317(7) 0.0246(8) 0.0297(6) -0.0062(5) 0.0101(5) -0.0088(5)
C4 0.0389(10) 0.0200(10) 0.0358(9) 0.000 0.0213(7) 0.000
C5 0.0222(6) 0.0385(9) 0.0266(6) 0.0054(5) -0.0027(5) -0.0033(5)
C6 0.0338(8) 0.0573(10) 0.0362(7) 0.0177(7) -0.0006(6) 0.0021(6)
C7 0.0247(7) 0.0451(9) 0.0404(7) 0.0030(6) -0.0019(5) 0.0057(6)
C8 0.0337(8) 0.0607(11) 0.0379(7) -0.0023(6) -0.0072(6) -0.0120(7)
C9 0.0466(12) 0.0176(10) 0.0589(12) 0.000 0.0296(9) 0.000
C10 0.079(2) 0.0253(16) 0.0392(15) 0.0053(12) 0.0190(16) 0.0008(16)
C11 0.0348(14) 0.0194(14) 0.0591(16) -0.0081(12) -0.0032(12) -0.0014(11)
C12 0.0305(15) 0.0210(15) 0.0594(18) -0.0044(12) 0.0073(13) 0.0015(11)

loop_
_atom_type_symbol
_atom_type_description
_atom_type_scat_dispersion_real
_atom_type_scat_dispersion_imag
_atom_type_scat_source
C C 0.0033 0.0016 'International Tables Vol C Tables 4.2.6.8 and 6.1.1.4'
H H 0.0000 0.0000 'International Tables Vol C Tables 4.2.6.8 and 6.1.1.4'
O O 0.0106 0.0060 'International Tables Vol C Tables 4.2.6.8 and 6.1.1.4'

loop_
_geom_angle_atom_site_label_1
_geom_angle_atom_site_label_2
_geom_angle_atom_site_label_3
_geom_angle
_geom_angle_site_symmetry_1
_geom_angle_site_symmetry_3
_geom_angle_publ_flag
O1 C1 C2 120.72(8) . 2_655 ?
O1 C1 C2 120.72(8) . . ?
C2 C1 C2 118.56(15) 2_655 . ?
C3 C2 C1 118.32(11) . . ?
C3 C2 C5 122.31(10) . . ?
C1 C2 C5 119.38(12) . . ?
C2 C3 C4 123.27(11) . . ?
C2 C3 H3 118.3 . . ?
C4 C3 H3 118.4 . . ?
C3 C4 C3 118.27(16) 2_655 . ?
C3 C4 C9 120.86(8) 2_655 . ?
C3 C4 C9 120.86(8) . . ?
C2 C5 C8 111.90(12) . . ?
C2 C5 C7 109.86(9) . . ?
C8 C5 C7 107.47(10) . . ?
C2 C5 C6 109.70(9) . . ?
C8 C5 C6 107.59(10) . . ?
C7 C5 C6 110.27(12) . . ?
C5 C6 H6A 109.5 . . ?
C5 C6 H6B 109.5 . . ?
H6A C6 H6B 109.5 . . ?
C5 C6 H6C 109.4 . . ?
H6A C6 H6C 109.5 . . ?
H6B C6 H6C 109.5 . . ?
C5 C7 H7A 109.5 . . ?
C5 C7 H7B 109.5 . . ?
H7A C7 H7B 109.5 . . ?
C5 C7 H7C 109.4 . . ?
H7A C7 H7C 109.5 . . ?
H7B C7 H7C 109.5 . . ?
C5 C8 H8A 109.4 . . ?
C5 C8 H8B 109.5 . . ?
H8A C8 H8B 109.5 . . ?
C5 C8 H8C 109.5 . . ?
H8A C8 H8C 109.5 . . ?
H8B C8 H8C 109.5 . . ?
C10 C9 C10 136.4(3) . 2_655 ?
C10 C9 C12 41.26(17) . 2_655 ?
C10 C9 C12 119.50(18) 2_655 2_655 ?
C10 C9 C12 119.50(18) . . ?
C10 C9 C12 41.26(17) 2_655 . ?
C12 C9 C12 139.1(2) 2_655 . ?
C10 C9 C4 111.80(14) . . ?
C10 C9 C4 111.80(14) 2_655 . ?
C12 C9 C4 110.43(12) 2_655 . ?
C12 C9 C4 110.43(12) . . ?
C10 C9 C11 104.3(2) . . ?
C10 C9 C11 60.96(19) 2_655 . ?
C12 C9 C11 65.66(16) 2_655 . ?
C12 C9 C11 100.82(17) . . ?
C4 C9 C11 108.75(11) . . ?
C10 C9 C11 60.96(19) . 2_655 ?
C10 C9 C11 104.3(2) 2_655 2_655 ?
C12 C9 C11 100.81(17) 2_655 2_655 ?
C12 C9 C11 65.66(16) . 2_655 ?
C4 C9 C11 108.75(11) . 2_655 ?
C11 C9 C11 142.5(2) . 2_655 ?
C9 C10 H10A 109.5 . . ?
C9 C10 H10B 109.5 . . ?
H10A C10 H10B 109.5 . . ?
C9 C10 H10C 109.5 . . ?
H10A C10 H10C 109.5 . . ?
H10B C10 H10C 109.5 . . ?
C9 C11 H11A 109.5 . . ?
C9 C11 H11B 109.5 . . ?
H11A C11 H11B 109.5 . . ?
C9 C11 H11C 109.5 . . ?
H11A C11 H11C 109.5 . . ?
H11B C11 H11C 109.5 . . ?
C9 C12 H12A 109.5 . . ?
C9 C12 H12B 109.5 . . ?
H12A C12 H12B 109.5 . . ?
C9 C12 H12C 109.5 . . ?
H12A C12 H12C 109.5 . . ?
H12B C12 H12C 109.5 . . ?

loop_
_geom_bond_atom_site_label_1
_geom_bond_atom_site_label_2
_geom_bond_distance
_geom_bond_site_symmetry_2
_geom_bond_publ_flag
O1 C1 1.246(2) . ?
C1 C2 1.4713(14) 2_655 ?
C1 C2 1.4713(14) . ?
C2 C3 1.3673(18) . ?
C2 C5 1.5261(16) . ?
C3 C4 1.4068(15) . ?
C3 H3 0.9500 . ?
C4 C3 1.4068(15) 2_655 ?
C4 C9 1.525(2) . ?
C5 C8 1.5308(18) . ?
C5 C7 1.5387(18) . ?
C5 C6 1.5390(17) . ?
C6 H6A 0.9800 . ?
C6 H6B 0.9799 . ?
C6 H6C 0.9801 . ?
C7 H7A 0.9800 . ?
C7 H7B 0.9800 . ?
C7 H7C 0.9800 . ?
C8 H8A 0.9800 . ?
C8 H8B 0.9801 . ?
C8 H8C 0.9800 . ?
C9 C10 1.408(3) . ?
C9 C10 1.408(3) 2_655 ?
C9 C12 1.491(3) 2_655 ?
C9 C12 1.491(3) . ?
C9 C11 1.714(3) . ?
C9 C11 1.714(3) 2_655 ?
C10 H10A 0.9800 . ?
C10 H10B 0.9800 . ?
C10 H10C 0.9800 . ?
C11 H11A 0.9800 . ?
C11 H11B 0.9800 . ?
C11 H11C 0.9800 . ?
C12 H12A 0.9800 . ?
C12 H12B 0.9800 . ?
C12 H12C 0.9800 . ?
